data_4313001
loop_
_publ_author_name
'Joseph M. Tanski'
'Gerard Parkin'

_publ_section_title
;
 Tantalum Amido and Imido Complexes Supported
 byTris[(2-indolyl)methyl]amine, a Tetradentate Trianionic Ligand with
 Reduced \p-Donor Character
;
_journal_name_full 'Inorganic Chemistry'
_journal_page_first 264
_journal_page_last 266
_journal_paper_doi 10.1021/ic026182a
_journal_volume 42
_journal_year 2003
_chemical_formula_sum 'C56 H60 N6 Ta'
_chemical_formula_weight 998.05
_chemical_name_systematic
; 
 ? 
;
_space_group_IT_number 14
_symmetry_cell_setting monoclinic
_symmetry_space_group_name_Hall '-P 2ybc'
_symmetry_space_group_name_H-M 'P 1 21/c 1'
_atom_sites_solution_hydrogens geom
_atom_sites_solution_primary direct
_atom_sites_solution_secondary difmap
_audit_creation_method SHELXL-97
_cell_angle_alpha 90.00
_cell_angle_beta 93.3710(10)
_cell_angle_gamma 90.00
_cell_formula_units_Z 4
_cell_length_a 18.9167(14)
_cell_length_b 11.7523(7)
_cell_length_c 21.7059(16)
_cell_measurement_temperature 243(2)
_cell_volume 4817.2(6)
_computing_cell_refinement 'Bruker SMART'
_computing_data_collection 'Bruker SMART'
_computing_data_reduction 'Bruker SHELXTL'
_computing_molecular_graphics 'Bruker SHELXTL'
_computing_publication_material 'Bruker SHELXTL'
_computing_structure_refinement 'SHELXL-97 (Sheldrick, 1997)'
_computing_structure_solution 'SHELXS-97 (Sheldrick, 1990)'
_diffrn_ambient_temperature 243(2)
_diffrn_measured_fraction_theta_full 0.926
_diffrn_measured_fraction_theta_max 0.926
_diffrn_measurement_device_type 'CCD area detector'
_diffrn_measurement_method 'phi and omega scans'
_diffrn_radiation_monochromator graphite
_diffrn_radiation_source 'fine-focus sealed tube'
_diffrn_radiation_type MoK\a
_diffrn_radiation_wavelength 0.71073
_diffrn_reflns_av_R_equivalents 0.1038
_diffrn_reflns_av_sigmaI/netI 0.1794
_diffrn_reflns_limit_h_max 24
_diffrn_reflns_limit_h_min -25
_diffrn_reflns_limit_k_max 12
_diffrn_reflns_limit_k_min -15
_diffrn_reflns_limit_l_max 28
_diffrn_reflns_limit_l_min -27
_diffrn_reflns_number 33722
_diffrn_reflns_theta_full 28.30
_diffrn_reflns_theta_max 28.30
_diffrn_reflns_theta_min 1.08
_exptl_absorpt_coefficient_mu 2.325
_exptl_absorpt_correction_T_max 0.8926
_exptl_absorpt_correction_T_min 0.3360
_exptl_absorpt_correction_type none
_exptl_crystal_density_diffrn 1.376
_exptl_crystal_density_method 'not measured'
_exptl_crystal_F_000 2044
_exptl_crystal_size_max 0.60
_exptl_crystal_size_mid 0.06
_exptl_crystal_size_min 0.05
_refine_diff_density_max 0.809
_refine_diff_density_min -0.786
_refine_diff_density_rms 0.207
_refine_ls_extinction_method none
_refine_ls_goodness_of_fit_ref 1.024
_refine_ls_hydrogen_treatment mixed
_refine_ls_matrix_type full
_refine_ls_number_parameters 574
_refine_ls_number_reflns 11104
_refine_ls_number_restraints 0
_refine_ls_restrained_S_all 1.024
_refine_ls_R_factor_all 0.1571
_refine_ls_R_factor_gt 0.0480
_refine_ls_shift/su_max 0.009
_refine_ls_shift/su_mean 0.001
_refine_ls_structure_factor_coef Fsqd
_refine_ls_weighting_details 'calc w=1/[\s^2^(Fo^2^)+(0.0270P)^2^+0.0000P] where P=(Fo^2^+2Fc^2^)/3'
_refine_ls_weighting_scheme calc
_refine_ls_wR_factor_gt 0.0654
_refine_ls_wR_factor_ref 0.1015
_reflns_number_gt 5072
_reflns_number_total 11104
_reflns_threshold_expression >2sigma(I)
_cod_data_source_file ic026182a-2_s2_1.cif
_cod_data_source_block imtas10
_cod_depositor_comments
;
The following automatic conversions were performed:

'_symmetry_cell_setting' value 'Monoclinic' changed to 'monoclinic'
according to the built-in table from CIF Core dictionary named
'cif_core.dic' version 2.4.1 from 2010-06-29.

Automatic conversion script
Id: cif_fix_values 1646 2011-03-28 12:23:43Z adriana 
;
_cod_database_code 4313001

loop_
_symmetry_equiv_pos_as_xyz
'x, y, z'
'-x, y+1/2, -z+1/2'
'-x, -y, -z'
'x, -y-1/2, z-1/2'

loop_
_atom_site_label
_atom_site_type_symbol
_atom_site_fract_x
_atom_site_fract_y
_atom_site_fract_z
_atom_site_U_iso_or_equiv
_atom_site_adp_type
_atom_site_occupancy
_atom_site_symmetry_multiplicity
_atom_site_calc_flag
_atom_site_refinement_flags
_atom_site_disorder_assembly
_atom_site_disorder_group
Ta Ta -0.145660(16) -0.47085(2) 0.312644(14) 0.03711(10) Uani 1 1 d . . .
N1 N -0.0526(3) -0.5715(4) 0.2675(3) 0.0439(15) Uani 1 1 d . . .
N2 N -0.2260(3) -0.3981(4) 0.3249(2) 0.0377(15) Uani 1 1 d . . .
N3 N -0.1274(3) -0.5096(4) 0.4183(2) 0.0513(16) Uani 1 1 d . . .
H3B H -0.1239 -0.4387 0.4362 0.062 Uiso 1 1 calc R . .
N11 N -0.0527(3) -0.3758(4) 0.3390(2) 0.0403(15) Uani 1 1 d . . .
N21 N -0.1365(3) -0.4065(4) 0.2236(2) 0.0398(14) Uani 1 1 d . . .
N31 N -0.1763(3) -0.6433(4) 0.3083(3) 0.0449(16) Uani 1 1 d . . .
C1 C -0.2918(4) -0.3357(6) 0.3193(4) 0.046(2) Uani 1 1 d . . .
C1S C -0.2439(8) -0.8687(12) 0.5742(12) 0.145(8) Uani 1 1 d . . .
H1SA H -0.2196 -0.9385 0.5768 0.174 Uiso 1 1 calc R . .
C2 C -0.3377(4) -0.3453(6) 0.2665(4) 0.046(2) Uani 1 1 d . . .
C2S C -0.2540(8) -0.808(2) 0.6259(8) 0.147(8) Uani 1 1 d . . .
H2SA H -0.2356 -0.8338 0.6646 0.177 Uiso 1 1 calc R . .
C3 C -0.3285(4) -0.4331(6) 0.2161(4) 0.058(2) Uani 1 1 d . . .
H3A H -0.2848 -0.4770 0.2265 0.070 Uiso 1 1 calc R . .
C3S C -0.2916(8) -0.7098(14) 0.6207(9) 0.130(5) Uani 1 1 d . . .
H3SA H -0.2996 -0.6676 0.6564 0.156 Uiso 1 1 calc R . .
C4 C -0.3228(4) -0.3797(6) 0.1517(4) 0.072(3) Uani 1 1 d . . .
H4A H -0.2825 -0.3284 0.1526 0.107 Uiso 1 1 calc R . .
H4B H -0.3657 -0.3376 0.1405 0.107 Uiso 1 1 calc R . .
H4C H -0.3164 -0.4393 0.1217 0.107 Uiso 1 1 calc R . .
C4S C -0.3170(8) -0.6720(10) 0.5664(9) 0.120(5) Uani 1 1 d . . .
H4SA H -0.3427 -0.6035 0.5639 0.145 Uiso 1 1 calc R . .
C5 C -0.3920(4) -0.5160(6) 0.2131(4) 0.082(3) Uani 1 1 d . . .
H5A H -0.3978 -0.5478 0.2538 0.124 Uiso 1 1 calc R . .
H5B H -0.3835 -0.5769 0.1843 0.124 Uiso 1 1 calc R . .
H5C H -0.4347 -0.4753 0.1994 0.124 Uiso 1 1 calc R . .
C5S C -0.3064(6) -0.7304(14) 0.5156(6) 0.097(4) Uani 1 1 d . . .
H5SA H -0.3252 -0.7038 0.4773 0.117 Uiso 1 1 calc R . .
C6 C -0.3955(4) -0.2729(7) 0.2607(4) 0.066(2) Uani 1 1 d . . .
H6A H -0.4256 -0.2769 0.2247 0.080 Uiso 1 1 calc R . .
C6S C -0.2686(8) -0.8286(14) 0.5187(8) 0.122(5) Uani 1 1 d . . .
H6SA H -0.2596 -0.8684 0.4824 0.146 Uiso 1 1 calc R . .
C7 C -0.4104(5) -0.1957(7) 0.3054(5) 0.068(3) Uani 1 1 d . . .
H7A H -0.4488 -0.1454 0.2994 0.082 Uiso 1 1 calc R . .
C7S C -0.4790(8) -0.5323(15) 0.4198(7) 0.136(5) Uani 1 1 d . . .
H7SA H -0.4405 -0.5351 0.4492 0.163 Uiso 1 1 calc R . .
C8 C -0.3685(5) -0.1929(6) 0.3588(4) 0.065(3) Uani 1 1 d . . .
H8A H -0.3799 -0.1423 0.3902 0.078 Uiso 1 1 calc R . .
C8S C -0.4789(7) -0.4568(11) 0.3746(8) 0.129(4) Uani 1 1 d . . .
H8SA H -0.4397 -0.4083 0.3722 0.154 Uiso 1 1 calc R . .
C9 C -0.3095(4) -0.2625(6) 0.3682(4) 0.045(2) Uani 1 1 d . . .
C9S C -0.5339(10) -0.4474(12) 0.3316(7) 0.142(5) Uani 1 1 d . . .
H9SA H -0.5331 -0.3916 0.3006 0.171 Uiso 1 1 calc R . .
C10 C -0.2707(4) -0.2627(6) 0.4303(4) 0.056(2) Uani 1 1 d . . .
H10A H -0.2258 -0.3048 0.4269 0.067 Uiso 1 1 calc R . .
C10S C -0.5896(7) -0.5191(18) 0.3338(8) 0.149(7) Uani 1 1 d . . .
H10B H -0.6285 -0.5163 0.3048 0.179 Uiso 1 1 calc R . .
C11 C -0.0379(4) -0.2932(5) 0.3840(3) 0.0409(19) Uani 1 1 d . . .
C111 C -0.2525(4) -0.1416(7) 0.4544(4) 0.096(3) Uani 1 1 d . . .
H11A H -0.2267 -0.1010 0.4239 0.144 Uiso 1 1 calc R . .
H11B H -0.2234 -0.1470 0.4926 0.144 Uiso 1 1 calc R . .
H11C H -0.2958 -0.1011 0.4617 0.144 Uiso 1 1 calc R . .
C11S C -0.5855(12) -0.5944(14) 0.3803(11) 0.160(10) Uani 1 1 d . . .
H11D H -0.6238 -0.6452 0.3817 0.192 Uiso 1 1 calc R . .
C12 C -0.0833(4) -0.2187(6) 0.4099(4) 0.053(2) Uani 1 1 d . . .
H12A H -0.1316 -0.2178 0.3971 0.063 Uiso 1 1 calc R . .
C122 C -0.3136(4) -0.3240(8) 0.4766(4) 0.085(3) Uani 1 1 d . . .
H12B H -0.3222 -0.4017 0.4630 0.128 Uiso 1 1 calc R . .
H12C H -0.3585 -0.2853 0.4800 0.128 Uiso 1 1 calc R . .
H12D H -0.2877 -0.3244 0.5165 0.128 Uiso 1 1 calc R . .
C12S C -0.5349(12) -0.6070(18) 0.4244(9) 0.166(9) Uani 1 1 d . . .
H12E H -0.5367 -0.6615 0.4559 0.200 Uiso 1 1 calc R . .
C13S C -0.5363(8) -0.4161(12) 0.0211(9) 0.147(5) Uani 1 1 d . . .
H13A H -0.5594 -0.3527 0.0371 0.177 Uiso 1 1 calc R . .
C301 C -0.1885(4) -0.5625(6) 0.4473(3) 0.068(3) Uani 1 1 d . . .
H30A H -0.1823 -0.5550 0.4918 0.101 Uiso 1 1 calc R . .
H30B H -0.1912 -0.6425 0.4364 0.101 Uiso 1 1 calc R . .
H30C H -0.2319 -0.5246 0.4327 0.101 Uiso 1 1 calc R . .
C13 C -0.0569(5) -0.1450(6) 0.4551(4) 0.067(3) Uani 1 1 d . . .
H13B H -0.0876 -0.0945 0.4739 0.080 Uiso 1 1 calc R . .
C14S C -0.5010(7) -0.4885(18) 0.0596(6) 0.157(6) Uani 1 1 d . . .
H14A H -0.5059 -0.4816 0.1023 0.189 Uiso 1 1 calc R . .
C14 C 0.0145(5) -0.1451(7) 0.4728(4) 0.071(3) Uani 1 1 d . . .
H14B H 0.0314 -0.0948 0.5039 0.085 Uiso 1 1 calc R . .
C300 C -0.0614(4) -0.5679(6) 0.4408(4) 0.079(3) Uani 1 1 d . . .
H30D H -0.0555 -0.5606 0.4854 0.118 Uiso 1 1 calc R . .
H30E H -0.0213 -0.5333 0.4221 0.118 Uiso 1 1 calc R . .
H30F H -0.0642 -0.6478 0.4298 0.118 Uiso 1 1 calc R . .
C15S C -0.4610(7) -0.5666(15) 0.0398(8) 0.153(6) Uani 1 1 d . . .
H15A H -0.4311 -0.6098 0.0668 0.184 Uiso 1 1 calc R . .
C15 C 0.0618(4) -0.2170(6) 0.4459(4) 0.056(2) Uani 1 1 d . . .
H15B H 0.1103 -0.2155 0.4581 0.067 Uiso 1 1 calc R . .
C16 C 0.0354(4) -0.2918(6) 0.4003(3) 0.046(2) Uani 1 1 d . . .
C17 C 0.0661(4) -0.3757(5) 0.3625(4) 0.054(2) Uani 1 1 d . . .
H17A H 0.1144 -0.3943 0.3621 0.065 Uiso 1 1 calc R . .
C18 C 0.0124(4) -0.4233(6) 0.3273(3) 0.0455(19) Uani 1 1 d . . .
C19 C 0.0156(4) -0.5096(5) 0.2765(3) 0.052(2) Uani 1 1 d . . .
H19A H 0.0262 -0.4712 0.2380 0.062 Uiso 1 1 calc R . .
H19B H 0.0538 -0.5640 0.2868 0.062 Uiso 1 1 calc R . .
C21 C -0.1533(4) -0.3002(6) 0.1960(3) 0.0453(19) Uani 1 1 d . . .
C22 C -0.1865(4) -0.2073(6) 0.2202(4) 0.051(2) Uani 1 1 d . . .
H22A H -0.2002 -0.2074 0.2611 0.061 Uiso 1 1 calc R . .
C23 C -0.1989(4) -0.1137(6) 0.1822(4) 0.060(2) Uani 1 1 d . . .
H23A H -0.2219 -0.0496 0.1973 0.073 Uiso 1 1 calc R . .
C24 C -0.1781(5) -0.1133(7) 0.1229(4) 0.071(3) Uani 1 1 d . . .
H24A H -0.1888 -0.0499 0.0977 0.085 Uiso 1 1 calc R . .
C25 C -0.1420(5) -0.2028(8) 0.0994(4) 0.072(3) Uani 1 1 d . . .
H25A H -0.1270 -0.2001 0.0590 0.087 Uiso 1 1 calc R . .
C26 C -0.1280(4) -0.2978(6) 0.1363(4) 0.053(2) Uani 1 1 d . . .
C27 C -0.0934(4) -0.4042(7) 0.1279(4) 0.061(2) Uani 1 1 d . . .
H27A H -0.0713 -0.4282 0.0925 0.073 Uiso 1 1 calc R . .
C28 C -0.0986(4) -0.4639(6) 0.1810(3) 0.0451(18) Uani 1 1 d . . .
C29 C -0.0730(4) -0.5781(6) 0.2001(3) 0.055(2) Uani 1 1 d . . .
H29A H -0.0321 -0.5998 0.1770 0.065 Uiso 1 1 calc R . .
H29B H -0.1104 -0.6349 0.1922 0.065 Uiso 1 1 calc R . .
C31 C -0.2405(4) -0.6996(6) 0.3166(3) 0.044(2) Uani 1 1 d . . .
C32 C -0.3070(4) -0.6602(6) 0.3284(3) 0.054(2) Uani 1 1 d . . .
H32A H -0.3154 -0.5817 0.3317 0.065 Uiso 1 1 calc R . .
C33 C -0.3601(5) -0.7356(7) 0.3351(4) 0.067(3) Uani 1 1 d . . .
H33A H -0.4054 -0.7093 0.3437 0.080 Uiso 1 1 calc R . .
C34 C -0.3479(5) -0.8528(7) 0.3292(4) 0.077(3) Uani 1 1 d . . .
H34A H -0.3858 -0.9038 0.3322 0.093 Uiso 1 1 calc R . .
C35 C -0.2827(5) -0.8937(6) 0.3194(4) 0.074(3) Uani 1 1 d . . .
H35A H -0.2750 -0.9725 0.3169 0.088 Uiso 1 1 calc R . .
C36 C -0.2279(5) -0.8184(6) 0.3129(4) 0.056(2) Uani 1 1 d . . .
C37 C -0.1549(5) -0.8319(5) 0.3032(4) 0.066(3) Uani 1 1 d . . .
H37A H -0.1315 -0.9018 0.2989 0.080 Uiso 1 1 calc R . .
C38 C -0.1246(4) -0.7281(6) 0.3012(3) 0.052(2) Uani 1 1 d . . .
C39 C -0.0509(4) -0.6899(5) 0.2943(4) 0.060(2) Uani 1 1 d . . .
H39A H -0.0271 -0.7419 0.2669 0.072 Uiso 1 1 calc R . .
H39B H -0.0246 -0.6899 0.3346 0.072 Uiso 1 1 calc R . .

loop_
_atom_site_aniso_label
_atom_site_aniso_U_11
_atom_site_aniso_U_22
_atom_site_aniso_U_33
_atom_site_aniso_U_23
_atom_site_aniso_U_13
_atom_site_aniso_U_12
Ta 0.04800(18) 0.02994(13) 0.03321(16) -0.00105(19) 0.00089(13) -0.00189(19)
N1 0.045(4) 0.037(3) 0.049(4) -0.005(3) 0.000(3) -0.001(3)
N2 0.042(4) 0.042(3) 0.029(4) 0.004(3) -0.004(3) -0.009(3)
N3 0.078(5) 0.041(4) 0.035(4) 0.001(3) -0.007(4) -0.010(3)
N11 0.049(4) 0.039(3) 0.033(4) 0.000(3) 0.001(3) -0.004(3)
N21 0.046(4) 0.039(3) 0.034(4) -0.002(3) 0.005(3) 0.001(3)
N31 0.057(4) 0.028(3) 0.050(4) -0.008(3) 0.003(4) -0.013(3)
C1 0.049(6) 0.040(4) 0.049(6) 0.011(4) 0.010(5) -0.003(4)
C1S 0.098(11) 0.096(11) 0.25(2) 0.083(15) 0.054(16) 0.013(8)
C2 0.041(5) 0.051(4) 0.045(5) 0.007(4) -0.009(4) -0.001(4)
C2S 0.080(12) 0.25(2) 0.108(14) 0.082(15) -0.022(10) -0.035(13)
C3 0.060(6) 0.060(5) 0.053(6) -0.005(4) -0.013(5) 0.002(4)
C3S 0.121(14) 0.135(13) 0.132(16) -0.014(11) 0.001(12) -0.017(10)
C4 0.073(6) 0.079(6) 0.062(6) -0.009(5) -0.006(5) -0.007(5)
C4S 0.157(13) 0.087(9) 0.118(12) 0.017(10) 0.015(13) 0.002(8)
C5 0.086(6) 0.075(6) 0.083(7) 0.000(5) -0.020(5) -0.015(5)
C5S 0.100(9) 0.122(11) 0.072(9) 0.014(8) 0.021(8) -0.033(9)
C6 0.061(6) 0.077(6) 0.060(6) 0.015(5) -0.002(5) 0.018(5)
C6S 0.114(12) 0.086(10) 0.173(18) -0.036(10) 0.074(12) -0.046(9)
C7 0.062(7) 0.062(5) 0.081(7) 0.013(5) 0.015(6) 0.028(5)
C7S 0.135(13) 0.150(12) 0.130(12) 0.012(11) 0.063(10) -0.002(11)
C8 0.069(7) 0.057(5) 0.069(7) -0.003(5) 0.016(6) 0.016(5)
C8S 0.108(11) 0.135(11) 0.144(13) 0.021(10) 0.014(10) -0.051(9)
C9 0.045(5) 0.037(4) 0.054(6) 0.003(4) 0.011(5) -0.002(4)
C9S 0.108(11) 0.200(15) 0.122(13) 0.005(11) 0.037(10) -0.024(12)
C10 0.059(6) 0.054(5) 0.055(6) -0.006(4) 0.006(5) 0.002(4)
C10S 0.084(10) 0.233(19) 0.132(14) -0.110(14) 0.019(10) -0.039(12)
C11 0.062(6) 0.030(4) 0.031(5) 0.000(3) 0.007(4) -0.010(4)
C111 0.082(7) 0.092(7) 0.113(9) -0.048(6) -0.003(7) 0.019(5)
C11S 0.22(2) 0.086(11) 0.19(2) -0.044(13) 0.122(19) -0.050(13)
C12 0.060(6) 0.046(4) 0.053(6) -0.004(4) 0.009(5) -0.014(4)
C122 0.074(7) 0.142(8) 0.042(6) 0.007(6) 0.016(5) 0.003(6)
C12S 0.20(2) 0.160(16) 0.154(19) 0.017(14) 0.111(16) 0.025(16)
C13S 0.164(14) 0.167(12) 0.108(13) -0.022(10) -0.022(11) 0.073(10)
C301 0.088(7) 0.075(6) 0.041(5) 0.007(4) 0.011(5) -0.021(5)
C13 0.093(8) 0.054(5) 0.055(6) -0.019(4) 0.019(6) -0.025(5)
C14S 0.092(9) 0.30(2) 0.078(10) -0.017(13) -0.019(8) 0.089(11)
C14 0.111(8) 0.059(5) 0.042(6) -0.008(5) 0.000(6) -0.036(6)
C300 0.084(7) 0.090(6) 0.060(6) 0.039(5) -0.022(5) -0.025(5)
C15S 0.117(12) 0.242(17) 0.099(13) 0.036(11) -0.014(10) 0.094(11)
C15 0.070(6) 0.049(5) 0.048(6) 0.014(4) -0.010(5) -0.019(5)
C16 0.060(6) 0.033(4) 0.044(5) 0.009(4) -0.008(5) -0.012(4)
C17 0.053(5) 0.040(4) 0.067(6) 0.012(4) -0.013(5) 0.000(4)
C18 0.051(5) 0.040(4) 0.044(5) 0.009(4) -0.006(4) -0.004(4)
C19 0.056(5) 0.037(4) 0.061(5) 0.000(4) -0.002(4) -0.001(4)
C21 0.053(5) 0.050(4) 0.033(5) 0.002(4) -0.001(4) -0.010(4)
C22 0.053(5) 0.050(4) 0.049(5) 0.000(4) 0.004(5) -0.005(4)
C23 0.062(6) 0.047(5) 0.069(7) 0.016(5) -0.018(5) -0.006(4)
C24 0.092(7) 0.059(6) 0.058(7) 0.026(5) -0.017(6) -0.026(5)
C25 0.098(8) 0.083(6) 0.035(6) 0.010(5) -0.001(5) -0.025(6)
C26 0.070(6) 0.053(5) 0.035(5) 0.007(4) -0.001(5) -0.013(4)
C27 0.076(6) 0.071(5) 0.036(5) -0.015(5) 0.013(5) -0.017(5)
C28 0.060(5) 0.041(4) 0.033(4) -0.002(4) -0.003(4) -0.004(4)
C29 0.058(6) 0.059(5) 0.048(6) -0.027(4) 0.018(5) -0.018(4)
C31 0.062(6) 0.035(4) 0.036(5) -0.002(4) -0.001(5) -0.017(4)
C32 0.059(6) 0.053(5) 0.052(6) 0.005(4) 0.011(5) 0.002(5)
C33 0.069(6) 0.065(5) 0.070(7) 0.000(5) 0.023(5) -0.029(5)
C34 0.090(8) 0.056(6) 0.088(8) -0.005(5) 0.030(7) -0.031(5)
C35 0.100(8) 0.040(5) 0.082(7) -0.003(5) 0.021(6) -0.029(5)
C36 0.066(6) 0.044(4) 0.061(6) -0.006(4) 0.022(5) -0.004(5)
C37 0.099(7) 0.025(4) 0.076(7) 0.001(4) 0.010(6) -0.008(5)
C38 0.048(6) 0.053(5) 0.055(6) -0.001(4) 0.009(5) 0.008(4)
C39 0.084(7) 0.039(4) 0.058(6) -0.002(4) 0.002(5) 0.015(4)

loop_
_atom_type_symbol
_atom_type_description
_atom_type_scat_dispersion_real
_atom_type_scat_dispersion_imag
_atom_type_scat_source
C C 0.0033 0.0016 'International Tables Vol C Tables 4.2.6.8 and 6.1.1.4'
H H 0.0000 0.0000 'International Tables Vol C Tables 4.2.6.8 and 6.1.1.4'
N N 0.0061 0.0033 'International Tables Vol C Tables 4.2.6.8 and 6.1.1.4'
Ta Ta -0.7052 6.5227 'International Tables Vol C Tables 4.2.6.8 and 6.1.1.4'

loop_
_geom_angle_atom_site_label_1
_geom_angle_atom_site_label_2
_geom_angle_atom_site_label_3
_geom_angle
_geom_angle_site_symmetry_1
_geom_angle_site_symmetry_3
_geom_angle_publ_flag
N2 Ta N21 94.8(2) . . ?
N2 Ta N31 103.5(2) . . ?
N21 Ta N31 110.1(2) . . ?
N2 Ta N11 114.0(2) . . ?
N21 Ta N11 86.9(2) . . ?
N31 Ta N11 137.3(2) . . ?
N2 Ta N3 91.4(2) . . ?
N21 Ta N3 163.50(19) . . ?
N31 Ta N3 83.19(19) . . ?
N11 Ta N3 76.6(2) . . ?
N2 Ta N1 163.9(2) . . ?
N21 Ta N1 72.3(2) . . ?
N31 Ta N1 73.2(2) . . ?
N11 Ta N1 75.7(2) . . ?
N3 Ta N1 103.7(2) . . ?
C19 N1 C29 109.1(5) . . ?
C19 N1 C39 113.8(5) . . ?
C29 N1 C39 109.2(5) . . ?
C19 N1 Ta 111.1(4) . . ?
C29 N1 Ta 105.9(4) . . ?
C39 N1 Ta 107.4(4) . . ?
C1 N2 Ta 166.5(5) . . ?
C300 N3 C301 109.2(5) . . ?
C300 N3 Ta 119.0(4) . . ?
C301 N3 Ta 115.0(4) . . ?
C18 N11 C11 105.3(6) . . ?
C18 N11 Ta 117.8(4) . . ?
C11 N11 Ta 132.9(5) . . ?
C28 N21 C21 105.1(6) . . ?
C28 N21 Ta 121.2(5) . . ?
C21 N21 Ta 133.0(5) . . ?
C31 N31 C38 107.0(5) . . ?
C31 N31 Ta 133.2(5) . . ?
C38 N31 Ta 119.5(5) . . ?
C2 C1 C9 119.8(7) . . ?
C2 C1 N2 121.2(7) . . ?
C9 C1 N2 119.0(7) . . ?
C6S C1S C2S 119.9(17) . . ?
C6 C2 C1 118.2(7) . . ?
C6 C2 C3 118.3(7) . . ?
C1 C2 C3 123.5(7) . . ?
C1S C2S C3S 118.5(17) . . ?
C2 C3 C4 113.1(6) . . ?
C2 C3 C5 109.7(7) . . ?
C4 C3 C5 108.4(6) . . ?
C4S C3S C2S 121.4(17) . . ?
C5S C4S C3S 120.2(14) . . ?
C4S C5S C6S 120.4(13) . . ?
C7 C6 C2 122.4(8) . . ?
C1S C6S C5S 119.6(15) . . ?
C8 C7 C6 118.9(8) . . ?
C8S C7S C12S 120.9(16) . . ?
C7 C8 C9 122.1(8) . . ?
C7S C8S C9S 122.0(13) . . ?
C8 C9 C1 118.0(8) . . ?
C8 C9 C10 118.7(7) . . ?
C1 C9 C10 123.2(7) . . ?
C10S C9S C8S 119.4(15) . . ?
C9 C10 C122 110.2(6) . . ?
C9 C10 C111 113.0(6) . . ?
C122 C10 C111 109.4(7) . . ?
C11S C10S C9S 115.3(17) . . ?
C12 C11 N11 128.9(7) . . ?
C12 C11 C16 121.3(7) . . ?
N11 C11 C16 109.7(7) . . ?
C12S C11S C10S 129(2) . . ?
C11 C12 C13 119.0(8) . . ?
C11S C12S C7S 114(2) . . ?
C15S C13S C14S 120.6(12) 3_445 . ?
C12 C13 C14 120.2(8) . . ?
C15S C14S C13S 121.7(13) . . ?
C13 C14 C15 121.9(8) . . ?
C14S C15S C13S 116.9(12) . 3_445 ?
C14 C15 C16 118.2(8) . . ?
C15 C16 C11 119.4(8) . . ?
C15 C16 C17 134.7(8) . . ?
C11 C16 C17 105.9(7) . . ?
C18 C17 C16 107.0(7) . . ?
C17 C18 N11 111.9(7) . . ?
C17 C18 C19 129.2(7) . . ?
N11 C18 C19 118.7(6) . . ?
N1 C19 C18 110.8(6) . . ?
C22 C21 C26 121.5(7) . . ?
C22 C21 N21 129.4(7) . . ?
C26 C21 N21 109.1(6) . . ?
C21 C22 C23 117.7(8) . . ?
C24 C23 C22 121.0(8) . . ?
C23 C24 C25 121.7(8) . . ?
C24 C25 C26 119.0(8) . . ?
C25 C26 C21 118.8(8) . . ?
C25 C26 C27 134.7(8) . . ?
C21 C26 C27 106.5(7) . . ?
C28 C27 C26 106.7(7) . . ?
C27 C28 N21 112.5(7) . . ?
C27 C28 C29 132.0(7) . . ?
N21 C28 C29 115.5(6) . . ?
C28 C29 N1 106.8(5) . . ?
C32 C31 N31 132.2(7) . . ?
C32 C31 C36 120.0(7) . . ?
N31 C31 C36 107.8(7) . . ?
C33 C32 C31 119.4(7) . . ?
C32 C33 C34 120.4(8) . . ?
C35 C34 C33 121.2(8) . . ?
C34 C35 C36 119.2(8) . . ?
C35 C36 C37 133.6(7) . . ?
C35 C36 C31 119.7(8) . . ?
C37 C36 C31 106.7(7) . . ?
C38 C37 C36 108.8(7) . . ?
C37 C38 N31 109.7(7) . . ?
C37 C38 C39 132.9(7) . . ?
N31 C38 C39 117.4(6) . . ?
C38 C39 N1 108.7(6) . . ?

loop_
_geom_bond_atom_site_label_1
_geom_bond_atom_site_label_2
_geom_bond_distance
_geom_bond_site_symmetry_2
_geom_bond_publ_flag
Ta N2 1.778(6) . ?
Ta N21 2.092(5) . ?
Ta N31 2.109(5) . ?
Ta N11 2.133(5) . ?
Ta N3 2.344(5) . ?
Ta N1 2.380(5) . ?
N1 C19 1.483(7) . ?
N1 C29 1.493(8) . ?
N1 C39 1.508(7) . ?
N2 C1 1.443(8) . ?
N3 C300 1.482(8) . ?
N3 C301 1.484(8) . ?
N11 C18 1.389(8) . ?
N11 C11 1.394(8) . ?
N21 C28 1.379(8) . ?
N21 C21 1.414(8) . ?
N31 C31 1.404(8) . ?
N31 C38 1.410(8) . ?
C1 C2 1.401(9) . ?
C1 C9 1.420(9) . ?
C1S C6S 1.351(17) . ?
C1S C2S 1.352(18) . ?
C2 C6 1.385(9) . ?
C2 C3 1.521(9) . ?
C2S C3S 1.359(18) . ?
C3 C4 1.541(10) . ?
C3 C5 1.545(9) . ?
C3S C4S 1.324(16) . ?
C4S C5S 1.323(14) . ?
C5S C6S 1.357(14) . ?
C6 C7 1.370(10) . ?
C7 C8 1.365(10) . ?
C7S C8S 1.322(15) . ?
C7S C12S 1.382(19) . ?
C8 C9 1.389(9) . ?
C8S C9S 1.362(15) . ?
C9 C10 1.498(9) . ?
C9S C10S 1.353(15) . ?
C10 C122 1.511(9) . ?
C10 C111 1.548(9) . ?
C10S C11S 1.341(18) . ?
C11 C12 1.370(9) . ?
C11 C16 1.411(9) . ?
C11S C12S 1.32(2) . ?
C12 C13 1.380(9) . ?
C13S C15S 1.334(15) 3_445 ?
C13S C14S 1.343(15) . ?
C13 C14 1.382(10) . ?
C14S C15S 1.282(14) . ?
C14 C15 1.384(10) . ?
C15S C13S 1.334(15) 3_445 ?
C15 C16 1.394(9) . ?
C16 C17 1.427(9) . ?
C17 C18 1.356(9) . ?
C18 C19 1.501(9) . ?
C21 C22 1.379(9) . ?
C21 C26 1.407(9) . ?
C22 C23 1.388(9) . ?
C23 C24 1.366(10) . ?
C24 C25 1.368(10) . ?
C25 C26 1.391(10) . ?
C26 C27 1.428(9) . ?
C27 C28 1.357(9) . ?
C28 C29 1.478(9) . ?
C31 C32 1.378(9) . ?
C31 C36 1.420(8) . ?
C32 C33 1.354(9) . ?
C33 C34 1.403(9) . ?
C34 C35 1.353(10) . ?
C35 C36 1.377(10) . ?
C36 C37 1.418(10) . ?
C37 C38 1.351(9) . ?
C38 C39 1.480(9) . ?
